data_7131367
loop_
_publ_author_name
'Ekka, Akansha'
'Kurakula, Uma'
'Choudhury, Aditya'
'Mishra, Anshumika'
'Faye, Anshul'
'Halcovitch, Nathan R.'
'Medishetty, Raghavender'

_publ_section_title
;
 Light-driven flagella-like motion of coordination compound single
 crystals.
;
_journal_issue 29
_journal_name_full 'Chemical communications (Cambridge, England)'
_journal_page_first 4384
_journal_page_last 4387
_journal_paper_doi 10.1039/d3cc00333g
_journal_volume 59
_journal_year 2023
_chemical_formula_moiety 'C36 H24 F4 N2 O4 S2 Zn'
_chemical_formula_sum 'C36 H24 F4 N2 O4 S2 Zn'
_chemical_formula_weight 754.06
_space_group_crystal_system monoclinic
_space_group_IT_number 13
_space_group_name_Hall '-P 2yac'
_space_group_name_H-M_alt 'P 1 2/n 1'
_atom_sites_solution_hydrogens geom
_atom_sites_solution_primary dual
_audit_creation_date 2022-08-03
_audit_creation_method
;
Olex2 1.5
(compiled 2022.04.07 svn.rca3783a0 for OlexSys, GUI svn.r6498)
;
_audit_update_record
;
2022-09-30 deposited with the CCDC.	2023-03-06 downloaded from the CCDC.
;
_cell_angle_alpha 90
_cell_angle_beta 91.838(2)
_cell_angle_gamma 90
_cell_formula_units_Z 2
_cell_length_a 16.0994(3)
_cell_length_b 6.08820(10)
_cell_length_c 18.3161(3)
_cell_measurement_reflns_used 9925
_cell_measurement_temperature 149.94(11)
_cell_measurement_theta_max 76.0260
_cell_measurement_theta_min 4.8090
_cell_volume 1794.35(5)
_computing_cell_refinement 'CrysAlisPro 1.171.41.93a (Rigaku OD, 2020)'
_computing_data_collection 'CrysAlisPro 1.171.41.93a (Rigaku OD, 2020)'
_computing_data_reduction 'CrysAlisPro 1.171.41.93a (Rigaku OD, 2020)'
_computing_molecular_graphics 'Olex2 1.5 (Dolomanov et al., 2009)'
_computing_publication_material 'Olex2 1.5 (Dolomanov et al., 2009)'
_computing_structure_refinement 'SHELXL 2014/6 (Sheldrick, 2015)'
_computing_structure_solution 'SHELXT 2014/4 (Sheldrick, 2014)'
_diffrn_ambient_environment N~2~
_diffrn_ambient_temperature 149.94(11)
_diffrn_detector 'CCD plate'
_diffrn_detector_area_resol_mean 5.2282
_diffrn_detector_type AtlasS2
_diffrn_measured_fraction_theta_full 1.000
_diffrn_measured_fraction_theta_max 0.993
_diffrn_measurement_details
;
List of Runs (angles in degrees, time in seconds):

  # Type    Start    End  Width  t~exp~   \w     \q     \k     \f   Frames
#--------------------------------------------------------------------------
  1  \w    -69.00  28.00   1.00    7.00    --  -42.03  57.00  30.00   97
  2  \w   -112.00 -15.00   1.00    7.00    --  -42.03 -57.00-120.00   97
  3  \w     27.00  97.00   1.00    7.00    --   42.03-125.00-180.00   70
  4  \w     41.00 139.00   1.00   28.00    --  111.00 -61.00-180.00   98
  5  \w     37.00 142.00   1.00   28.00    --  111.00 -77.00  30.00  105
  6  \w     66.00 178.00   1.00   28.00    --  111.00  15.00  30.00  112
  7  \w     36.00 109.00   1.00   28.00    --  111.00-111.00   0.00   73
  8  \w     36.00 135.00   1.00   28.00    --  111.00 -30.00-180.00   99
  9  \w     40.00 135.00   1.00   28.00    --  111.00 -45.00   0.00   95
 10  \w    104.00 178.00   1.00   28.00    --  111.00 111.00 120.00   74
 11  \w     61.00 146.00   1.00   28.00    --  111.00 178.00 -90.00   85
 12  \w     83.00 178.00   1.00   28.00    --  111.00  61.00 -30.00   95
 13  \w   -112.00 -15.00   1.00    7.00    --  -42.03 -57.00  60.00   97
 14  \w   -112.00 -15.00   1.00    7.00    --  -42.03 -57.00 150.00   97
 15  \w   -115.00 -20.00   1.00    7.00    --  -42.03 -37.00 -60.00   95
 16  \w     66.00 138.00   1.00   28.00    --  111.00  15.00-120.00   72
;
_diffrn_measurement_device 'four-circle diffractometer'
_diffrn_measurement_device_type 'SuperNova, Dual, Cu at home/near, AtlasS2'
_diffrn_measurement_method '\w scans'
_diffrn_orient_matrix_type 'CrysAlisPro convention (1999,Acta A55,543-557)'
_diffrn_orient_matrix_UB_11 0.0573090000
_diffrn_orient_matrix_UB_12 -0.0045260000
_diffrn_orient_matrix_UB_13 0.0689691000
_diffrn_orient_matrix_UB_21 -0.0742978000
_diffrn_orient_matrix_UB_22 -0.0660851000
_diffrn_orient_matrix_UB_23 0.0462180000
_diffrn_orient_matrix_UB_31 0.0190208000
_diffrn_orient_matrix_UB_32 -0.2442008000
_diffrn_orient_matrix_UB_33 -0.0137736000
_diffrn_radiation_monochromator mirror
_diffrn_radiation_probe x-ray
_diffrn_radiation_type 'Cu K\a'
_diffrn_radiation_wavelength 1.54184
_diffrn_reflns_av_R_equivalents 0.0472
_diffrn_reflns_av_unetI/netI 0.0317
_diffrn_reflns_Laue_measured_fraction_full 1.000
_diffrn_reflns_Laue_measured_fraction_max 0.993
_diffrn_reflns_limit_h_max 20
_diffrn_reflns_limit_h_min -20
_diffrn_reflns_limit_k_max 5
_diffrn_reflns_limit_k_min -7
_diffrn_reflns_limit_l_max 23
_diffrn_reflns_limit_l_min -22
_diffrn_reflns_number 14640
_diffrn_reflns_point_group_measured_fraction_full 1.000
_diffrn_reflns_point_group_measured_fraction_max 0.993
_diffrn_reflns_theta_full 67.684
_diffrn_reflns_theta_max 76.223
_diffrn_reflns_theta_min 3.598
_diffrn_source 'micro-focus sealed X-ray tube'
_diffrn_source_type 'SuperNova (Cu) X-ray Source'
_exptl_absorpt_coefficient_mu 2.568
_exptl_absorpt_correction_T_max 1.00000
_exptl_absorpt_correction_T_min 0.83932
_exptl_absorpt_correction_type multi-scan
_exptl_absorpt_process_details
;
CrysAlisPro 1.171.41.93a (Rigaku Oxford Diffraction, 2020)
Empirical absorption correction using spherical harmonics,
implemented in SCALE3 ABSPACK scaling algorithm.
;
_exptl_crystal_colour colourless
_exptl_crystal_colour_primary colourless
_exptl_crystal_density_diffrn 1.396
_exptl_crystal_description plate
_exptl_crystal_F_000 768
_exptl_crystal_size_max 0.08
_exptl_crystal_size_mid 0.07
_exptl_crystal_size_min 0.04
_refine_diff_density_max 1.204
_refine_diff_density_min -0.489
_refine_diff_density_rms 0.068
_refine_ls_extinction_method none
_refine_ls_goodness_of_fit_ref 1.074
_refine_ls_hydrogen_treatment constr
_refine_ls_matrix_type full
_refine_ls_number_parameters 268
_refine_ls_number_reflns 3745
_refine_ls_number_restraints 62
_refine_ls_restrained_S_all 1.087
_refine_ls_R_factor_all 0.0481
_refine_ls_R_factor_gt 0.0441
_refine_ls_shift/su_max 0.000
_refine_ls_shift/su_mean 0.000
_refine_ls_structure_factor_coef Fsqd
_refine_ls_weighting_details 'w=1/[\s^2^(Fo^2^)+(0.0774P)^2^+0.9714P] where P=(Fo^2^+2Fc^2^)/3'
_refine_ls_weighting_scheme calc
_refine_ls_wR_factor_gt 0.1256
_refine_ls_wR_factor_ref 0.1293
_reflns_Friedel_coverage 0.000
_reflns_number_gt 3367
_reflns_number_total 3745
_reflns_threshold_expression 'I > 2\s(I)'
_cod_data_source_file d3cc00333g9.cif
_cod_data_source_block rm103_auto
_cod_depositor_comments 'Adding full bibliography for 7131367--7131368.cif.'
_cod_database_code 7131367
_shelxl_version_number 2014/6
_chemical_oxdiff_formula 'C21 H17 N3 O8 F2 Zn1'
_chemical_oxdiff_usercomment AD-86b
_shelx_space_group_comment
;
The symmetry employed for this shelxl refinement is uniquely defined
by the following loop, which should always be used as a source of
symmetry information in preference to the above space-group names.
They are only intended as comments.
;
_shelx_estimated_absorpt_t_max 0.904
_shelx_estimated_absorpt_t_min 0.821
_olex2_refinement_description
;
1. Fixed Uiso
 At 1.2 times of:
  All C(H) groups
2. Restrained distances
 C14A-C13A
 1.33 with sigma of 0.02
 C18A-C17A \\sim C18-C17
 with sigma of 0.004
3. Restrained planarity
 C17A, C18A, S1, C15, C16
 with sigma of 0.1
 S1A, C15A, C16A, C17A, C18A
 with sigma of 0.1
 S1, C15, C16, C17, C18
 with sigma of 0.1
4. Uiso/Uaniso restraints and constraints
Uanis(C15) \\sim Ueq: with sigma of 0.002 and sigma for terminal atoms of 0.004
Uanis(C13A) \\sim Ueq: with sigma of 0.002 and sigma for terminal atoms of 0.004
Uanis(C14A) \\sim Ueq: with sigma of 0.002 and sigma for terminal atoms of 0.004
Uanis(C16A) \\sim Ueq, Uanis(S1) \\sim Ueq: with sigma of 0.002 and sigma for
terminal atoms of 0.004
Uanis(S1A) \\sim Ueq, Uanis(C16) \\sim Ueq: with sigma of 0.002 and sigma for
terminal atoms of 0.004
Uanis(C18A) \\sim Ueq, Uanis(C17) \\sim Ueq: with sigma of 0.002 and sigma for
terminal atoms of 0.004
Uanis(S1A) = Uanis(C16)
Uanis(C18A) = Uanis(C17)
Uanis(C17A) = Uanis(C18)
5. Others
 Sof(S1)=Sof(C13)=Sof(H13)=Sof(C14)=Sof(H14)=Sof(C15)=Sof(C16)=Sof(H16)=
 Sof(C17)=Sof(H17)=Sof(C18)=Sof(H18)=1-FVAR(1)
 Sof(S1A)=Sof(C13A)=Sof(H13A)=Sof(C14A)=Sof(H14A)=Sof(C15A)=Sof(C16A)=
 Sof(H16A)=Sof(C17A)=Sof(H17A)=Sof(C18A)=Sof(H18A)=FVAR(1)
6.a Aromatic/amide H refined with riding coordinates:
 C3(H3), C6(H6), C7(H7), C8(H8), C9(H9), C11(H11), C12(H12), C13A(H13A),
 C14A(H14A), C16A(H16A), C17A(H17A), C18A(H18A), C13(H13), C14(H14), C16(H16),
 C17(H17), C18(H18)
;
_smtbx_masks_void_probe_radius 1.2
_smtbx_masks_void_truncation_radius 1.2
_olex2_submission_special_instructions 'No special instructions were received'
_oxdiff_exptl_absorpt_empirical_details
;
Empirical correction (ABSPACK) includes:
- Absorption correction using spherical harmonics
- Frame scaling
- Detector area scaling
;
_oxdiff_exptl_absorpt_empirical_full_max 1.888
_oxdiff_exptl_absorpt_empirical_full_min 0.696

loop_
_space_group_symop_operation_xyz
'x, y, z'
'-x+1/2, y, -z+1/2'
'-x, -y, -z'
'x-1/2, -y, z-1/2'

loop_
_atom_site_label
_atom_site_type_symbol
_atom_site_fract_x
_atom_site_fract_y
_atom_site_fract_z
_atom_site_U_iso_or_equiv
_atom_site_adp_type
_atom_site_occupancy
_atom_site_site_symmetry_order
_atom_site_calc_flag
_atom_site_refinement_flags_posn
_atom_site_refinement_flags_adp
_atom_site_refinement_flags_occupancy
_atom_site_disorder_assembly
_atom_site_disorder_group
Zn1 Zn 0.2500 0.66011(6) 0.7500 0.02319(14) Uani 1 2 d S T P . .
F1 F 0.66679(13) 0.9032(5) 0.93483(16) 0.0902(8) Uani 1 1 d . . . . .
F2 F 0.62191(14) 1.2999(4) 0.97944(11) 0.0732(6) Uani 1 1 d . . . . .
O1 O 0.32642(10) 0.8691(2) 0.79862(9) 0.0315(3) Uani 1 1 d . . . . .
O2 O 0.41300(11) 0.5857(3) 0.80383(10) 0.0392(4) Uani 1 1 d . . . . .
N1 N 0.28584(11) 0.4629(3) 0.66714(9) 0.0266(4) Uani 1 1 d . . . . .
C1 C 0.39529(13) 0.7762(3) 0.81784(11) 0.0262(4) Uani 1 1 d . . . . .
C2 C 0.45554(13) 0.9185(4) 0.86115(11) 0.0282(4) Uani 1 1 d . . . . .
C3 C 0.53567(15) 0.8419(4) 0.87652(15) 0.0403(6) Uani 1 1 d . . . . .
H3 H 0.5527 0.7017 0.8598 0.048 Uiso 1 1 calc R U . . .
C4 C 0.58993(16) 0.9739(6) 0.91657(17) 0.0517(7) Uani 1 1 d . . . . .
C5 C 0.56616(19) 1.1766(5) 0.94054(15) 0.0491(7) Uani 1 1 d . . . . .
C6 C 0.48753(19) 1.2545(5) 0.92675(14) 0.0448(6) Uani 1 1 d . . . . .
H6 H 0.4713 1.3945 0.9441 0.054 Uiso 1 1 calc R U . . .
C7 C 0.43184(16) 1.1231(4) 0.88653(13) 0.0350(5) Uani 1 1 d . . . . .
H7 H 0.3770 1.1744 0.8764 0.042 Uiso 1 1 calc R U . . .
C8 C 0.27135(15) 0.5213(4) 0.59688(12) 0.0363(5) Uani 1 1 d . . . . .
H8 H 0.2435 0.6559 0.5866 0.044 Uiso 1 1 calc R U . . .
C9 C 0.29540(18) 0.3929(6) 0.53969(15) 0.0530(8) Uani 1 1 d . . . . .
H9 H 0.2845 0.4406 0.4909 0.064 Uiso 1 1 calc R U . . .
C10 C 0.33554(18) 0.1943(6) 0.55240(18) 0.0572(9) Uani 1 1 d . . . . .
C11 C 0.34785(16) 0.1323(4) 0.62563(19) 0.0493(7) Uani 1 1 d . . . . .
H11 H 0.3732 -0.0046 0.6374 0.059 Uiso 1 1 calc R U . . .
C12 C 0.32317(14) 0.2700(4) 0.68043(14) 0.0347(5) Uani 1 1 d . . . . .
H12 H 0.3331 0.2264 0.7297 0.042 Uiso 1 1 calc R U . . .
S1A S 0.43222(12) -0.0747(5) 0.32941(14) 0.0488(5) Uani 0.528(3) 1 d . U P A 1
C13A C 0.3572(3) 0.1018(8) 0.4793(3) 0.0318(9) Uani 0.528(3) 1 d D U P A 1
H13A H 0.3422 0.1756 0.4351 0.038 Uiso 0.528(3) 1 calc R U P A 1
C14A C 0.3982(3) -0.0883(8) 0.4793(3) 0.0322(9) Uani 0.528(3) 1 d D U P A 1
H14A H 0.4092 -0.1567 0.5253 0.039 Uiso 0.528(3) 1 calc R U P A 1
C15A C 0.4277(3) -0.2003(8) 0.4146(3) 0.0307(9) Uani 0.528(3) 1 d . . P A 1
C16A C 0.4591(6) -0.4169(18) 0.4123(7) 0.036(3) Uani 0.528(3) 1 d . U P A 1
H16A H 0.4638 -0.5141 0.4527 0.043 Uiso 0.528(3) 1 calc R U P A 1
C17A C 0.4826(8) -0.4671(19) 0.3393(7) 0.0361(15) Uani 0.528(3) 1 d D . P A 1
H17A H 0.5052 -0.6056 0.3266 0.043 Uiso 0.528(3) 1 calc R U P A 1
C18A C 0.4708(4) -0.3081(11) 0.2906(4) 0.0371(10) Uani 0.528(3) 1 d D U P A 1
H18A H 0.4823 -0.3218 0.2403 0.045 Uiso 0.528(3) 1 calc R U P A 1
S1 S 0.44542(19) -0.3753(5) 0.41038(17) 0.0378(6) Uani 0.472(3) 1 d . U P A 2
C13 C 0.3747(3) 0.0077(9) 0.5094(3) 0.0305(10) Uani 0.472(3) 1 d . . P A 2
H13 H 0.3941 -0.1228 0.5327 0.037 Uiso 0.472(3) 1 calc R U P A 2
C14 C 0.3802(3) 0.0371(9) 0.4376(3) 0.0359(11) Uani 0.472(3) 1 d . . P A 2
H14 H 0.3595 0.1716 0.4180 0.043 Uiso 0.472(3) 1 calc R U P A 2
C15 C 0.4145(3) -0.1156(10) 0.3875(3) 0.0331(11) Uani 0.472(3) 1 d . U P A 2
C16 C 0.4143(7) -0.076(3) 0.3190(8) 0.0488(5) Uani 0.472(3) 1 d . U P A 2
H16 H 0.3905 0.0502 0.2963 0.059 Uiso 0.472(3) 1 calc R U P A 2
C17 C 0.4578(5) -0.2617(12) 0.2786(4) 0.0371(10) Uani 0.472(3) 1 d D U P A 2
H17 H 0.4734 -0.2548 0.2291 0.045 Uiso 0.472(3) 1 calc R U P A 2
C18 C 0.4706(10) -0.433(2) 0.3221(9) 0.0361(15) Uani 0.472(3) 1 d D . P A 2
H18 H 0.4912 -0.5711 0.3064 0.043 Uiso 0.472(3) 1 calc R U P A 2

loop_
_atom_site_aniso_label
_atom_site_aniso_U_11
_atom_site_aniso_U_22
_atom_site_aniso_U_33
_atom_site_aniso_U_23
_atom_site_aniso_U_13
_atom_site_aniso_U_12
Zn1 0.0254(2) 0.0203(2) 0.0236(2) 0.000 -0.00232(14) 0.000
F1 0.0382(10) 0.118(2) 0.113(2) 0.0003(16) -0.0272(11) 0.0001(11)
F2 0.0706(12) 0.0843(14) 0.0627(12) -0.0021(10) -0.0290(10) -0.0390(11)
O1 0.0303(7) 0.0231(7) 0.0404(8) -0.0017(6) -0.0113(6) -0.0003(6)
O2 0.0381(9) 0.0324(9) 0.0467(10) -0.0099(7) -0.0046(7) 0.0052(7)
N1 0.0273(8) 0.0270(9) 0.0254(8) -0.0034(7) 0.0011(6) -0.0028(7)
C1 0.0296(9) 0.0240(9) 0.0251(9) 0.0005(8) 0.0010(7) 0.0005(8)
C2 0.0284(10) 0.0297(10) 0.0263(10) 0.0036(8) -0.0031(8) -0.0029(8)
C3 0.0302(11) 0.0439(14) 0.0464(14) 0.0047(11) -0.0043(10) 0.0006(10)
C4 0.0301(12) 0.071(2) 0.0527(16) 0.0104(14) -0.0143(11) -0.0090(12)
C5 0.0518(15) 0.0561(17) 0.0382(13) 0.0039(12) -0.0155(11) -0.0244(13)
C6 0.0583(15) 0.0403(14) 0.0351(12) -0.0050(11) -0.0097(11) -0.0125(12)
C7 0.0407(12) 0.0332(11) 0.0307(11) -0.0013(9) -0.0061(9) -0.0042(9)
C8 0.0356(11) 0.0471(13) 0.0262(10) -0.0007(9) 0.0014(8) -0.0088(10)
C9 0.0481(15) 0.081(2) 0.0308(12) -0.0189(13) 0.0113(11) -0.0241(15)
C10 0.0398(13) 0.074(2) 0.0594(18) -0.0441(16) 0.0233(12) -0.0283(14)
C11 0.0342(12) 0.0360(13) 0.079(2) -0.0239(13) 0.0149(13) -0.0062(10)
C12 0.0329(10) 0.0284(11) 0.0431(12) -0.0063(9) 0.0053(9) -0.0015(9)
S1A 0.0547(10) 0.0431(6) 0.0492(9) -0.0003(6) 0.0080(7) 0.0050(8)
C13A 0.0322(15) 0.0317(16) 0.0315(17) -0.0008(15) 0.0008(14) 0.0001(14)
C14A 0.0323(15) 0.0332(16) 0.0311(16) -0.0022(15) 0.0024(13) -0.0027(14)
C15A 0.032(2) 0.027(2) 0.034(2) -0.0027(19) 0.0005(17) 0.0002(17)
C16A 0.036(3) 0.035(3) 0.037(3) 0.0001(18) 0.0012(17) -0.0001(18)
C17A 0.032(4) 0.037(4) 0.039(6) -0.010(2) -0.001(3) 0.002(3)
C18A 0.0379(14) 0.0374(16) 0.0360(14) -0.0022(12) 0.0027(11) 0.0020(12)
S1 0.0426(10) 0.0371(13) 0.0340(8) -0.0011(8) 0.0058(7) -0.0010(9)
C13 0.034(2) 0.028(2) 0.030(2) -0.005(2) 0.005(2) -0.003(2)
C14 0.043(3) 0.035(3) 0.029(2) -0.006(2) 0.005(2) -0.001(2)
C15 0.0371(18) 0.0331(18) 0.0292(18) 0.0011(15) 0.0044(15) -0.0011(15)
C16 0.0547(10) 0.0431(6) 0.0492(9) -0.0003(6) 0.0080(7) 0.0050(8)
C17 0.0379(14) 0.0374(16) 0.0360(14) -0.0022(12) 0.0027(11) 0.0020(12)
C18 0.032(4) 0.037(4) 0.039(6) -0.010(2) -0.001(3) 0.002(3)

loop_
_atom_type_symbol
_atom_type_description
_atom_type_scat_dispersion_real
_atom_type_scat_dispersion_imag
_atom_type_scat_source
C C 0.0181 0.0091 'International Tables Vol C Tables 4.2.6.8 and 6.1.1.4'
H H 0.0000 0.0000 'International Tables Vol C Tables 4.2.6.8 and 6.1.1.4'
F F 0.0727 0.0534 'International Tables Vol C Tables 4.2.6.8 and 6.1.1.4'
N N 0.0311 0.0180 'International Tables Vol C Tables 4.2.6.8 and 6.1.1.4'
O O 0.0492 0.0322 'International Tables Vol C Tables 4.2.6.8 and 6.1.1.4'
S S 0.3331 0.5567 'International Tables Vol C Tables 4.2.6.8 and 6.1.1.4'
Zn Zn -1.5491 0.6778 'International Tables Vol C Tables 4.2.6.8 and 6.1.1.4'

loop_
_geom_angle_atom_site_label_1
_geom_angle_atom_site_label_2
_geom_angle_atom_site_label_3
_geom_angle
_geom_angle_site_symmetry_1
_geom_angle_site_symmetry_3
_geom_angle_publ_flag
O1 Zn1 O1 99.22(9) 2_556 . ?
O1 Zn1 N1 122.18(7) 2_556 2_556 ?
O1 Zn1 N1 103.46(7) 2_556 . ?
O1 Zn1 N1 103.46(7) . 2_556 ?
O1 Zn1 N1 122.18(7) . . ?
N1 Zn1 N1 107.61(10) . 2_556 ?
C1 O1 Zn1 111.23(13) . . ?
C8 N1 Zn1 120.81(16) . . ?
C12 N1 Zn1 121.27(15) . . ?
C12 N1 C8 117.9(2) . . ?
O1 C1 C2 115.27(18) . . ?
O2 C1 O1 124.4(2) . . ?
O2 C1 C2 120.33(19) . . ?
C3 C2 C1 119.4(2) . . ?
C7 C2 C1 120.9(2) . . ?
C7 C2 C3 119.7(2) . . ?
C2 C3 H3 120.7 . . ?
C4 C3 C2 118.6(3) . . ?
C4 C3 H3 120.7 . . ?
F1 C4 C3 120.6(3) . . ?
F1 C4 C5 118.3(3) . . ?
C5 C4 C3 121.1(3) . . ?
F2 C5 C4 118.8(3) . . ?
F2 C5 C6 119.9(3) . . ?
C6 C5 C4 121.3(2) . . ?
C5 C6 H6 120.8 . . ?
C5 C6 C7 118.3(3) . . ?
C7 C6 H6 120.8 . . ?
C2 C7 C6 120.9(2) . . ?
C2 C7 H7 119.6 . . ?
C6 C7 H7 119.6 . . ?
N1 C8 H8 118.9 . . ?
N1 C8 C9 122.3(3) . . ?
C9 C8 H8 118.9 . . ?
C8 C9 H9 119.7 . . ?
C8 C9 C10 120.6(3) . . ?
C10 C9 H9 119.7 . . ?
C9 C10 C11 116.5(2) . . ?
C9 C10 C13A 107.3(4) . . ?
C9 C10 C13 139.3(4) . . ?
C11 C10 C13A 136.2(4) . . ?
C11 C10 C13 104.2(4) . . ?
C10 C11 H11 120.0 . . ?
C12 C11 C10 119.9(3) . . ?
C12 C11 H11 120.0 . . ?
N1 C12 C11 122.7(3) . . ?
N1 C12 H12 118.6 . . ?
C11 C12 H12 118.6 . . ?
C18A S1A C15A 91.9(3) . . ?
C10 C13A H13A 121.5 . . ?
C14A C13A C10 117.0(5) . . ?
C14A C13A H13A 121.5 . . ?
C13A C14A H14A 117.3 . . ?
C13A C14A C15A 125.4(5) . . ?
C15A C14A H14A 117.3 . . ?
C14A C15A S1A 123.1(4) . . ?
C16A C15A S1A 110.9(6) . . ?
C16A C15A C14A 125.9(7) . . ?
C15A C16A H16A 125.3 . . ?
C15A C16A C17A 109.4(9) . . ?
C17A C16A H16A 125.3 . . ?
C16A C17A H17A 122.1 . . ?
C18A C17A C16A 115.8(13) . . ?
C18A C17A H17A 122.1 . . ?
S1A C18A H18A 124.1 . . ?
C17A C18A S1A 111.9(9) . . ?
C17A C18A H18A 124.1 . . ?
C15 S1 C18 92.0(4) . . ?
C10 C13 H13 121.6 . . ?
C14 C13 C10 116.7(5) . . ?
C14 C13 H13 121.6 . . ?
C13 C14 H14 117.1 . . ?
C13 C14 C15 125.8(6) . . ?
C15 C14 H14 117.1 . . ?
C14 C15 S1 124.1(5) . . ?
C16 C15 S1 114.0(8) . . ?
C16 C15 C14 121.3(9) . . ?
C15 C16 H16 124.7 . . ?
C15 C16 C17 110.5(11) . . ?
C17 C16 H16 124.7 . . ?
C16 C17 H17 124.6 . . ?
C18 C17 C16 110.7(12) . . ?
C18 C17 H17 124.6 . . ?
S1 C18 H18 124.2 . . ?
C17 C18 S1 111.6(13) . . ?
C17 C18 H18 124.2 . . ?

loop_
_geom_bond_atom_site_label_1
_geom_bond_atom_site_label_2
_geom_bond_distance
_geom_bond_site_symmetry_2
_geom_bond_publ_flag
Zn1 O1 1.9635(15) 2_556 ?
Zn1 O1 1.9635(15) . ?
Zn1 N1 2.0334(17) . ?
Zn1 N1 2.0335(18) 2_556 ?
F1 C4 1.342(3) . ?
F2 C5 1.355(3) . ?
O1 C1 1.284(3) . ?
O2 C1 1.224(3) . ?
N1 C8 1.348(3) . ?
N1 C12 1.338(3) . ?
C1 C2 1.507(3) . ?
C2 C3 1.392(3) . ?
C2 C7 1.388(3) . ?
C3 H3 0.9500 . ?
C3 C4 1.380(4) . ?
C4 C5 1.369(5) . ?
C5 C6 1.368(4) . ?
C6 H6 0.9500 . ?
C6 C7 1.394(3) . ?
C7 H7 0.9500 . ?
C8 H8 0.9500 . ?
C8 C9 1.372(4) . ?
C9 H9 0.9500 . ?
C9 C10 1.387(5) . ?
C10 C11 1.401(5) . ?
C10 C13A 1.503(5) . ?
C10 C13 1.530(6) . ?
C11 H11 0.9500 . ?
C11 C12 1.376(4) . ?
C12 H12 0.9500 . ?
S1A C15A 1.742(6) . ?
S1A C18A 1.714(7) . ?
C13A H13A 0.9500 . ?
C13A C14A 1.333(7) . ?
C14A H14A 0.9500 . ?
C14A C15A 1.460(6) . ?
C15A C16A 1.413(10) . ?
C16A H16A 0.9500 . ?
C16A C17A 1.43(2) . ?
C17A H17A 0.9500 . ?
C17A C18A 1.326(5) . ?
C18A H18A 0.9500 . ?
S1 C15 1.706(7) . ?
S1 C18 1.716(19) . ?
C13 H13 0.9500 . ?
C13 C14 1.332(7) . ?
C14 H14 0.9500 . ?
C14 C15 1.430(7) . ?
C15 C16 1.276(15) . ?
C16 H16 0.9500 . ?
C16 C17 1.532(17) . ?
C17 H17 0.9500 . ?
C17 C18 1.326(6) . ?
C18 H18 0.9500 . ?

loop_
_geom_torsion_atom_site_label_1
_geom_torsion_atom_site_label_2
_geom_torsion_atom_site_label_3
_geom_torsion_atom_site_label_4
_geom_torsion
_geom_torsion_site_symmetry_1
_geom_torsion_site_symmetry_2
_geom_torsion_site_symmetry_3
_geom_torsion_site_symmetry_4
_geom_torsion_publ_flag
Zn1 O1 C1 O2 4.1(3) . . . . ?
Zn1 O1 C1 C2 -175.20(14) . . . . ?
Zn1 N1 C8 C9 179.39(18) . . . . ?
Zn1 N1 C12 C11 179.70(18) . . . . ?
F1 C4 C5 F2 2.2(4) . . . . ?
F1 C4 C5 C6 -177.0(3) . . . . ?
F2 C5 C6 C7 180.0(2) . . . . ?
O1 C1 C2 C3 -172.0(2) . . . . ?
O1 C1 C2 C7 8.8(3) . . . . ?
O2 C1 C2 C3 8.7(3) . . . . ?
O2 C1 C2 C7 -170.5(2) . . . . ?
N1 C8 C9 C10 0.6(4) . . . . ?
C1 C2 C3 C4 -179.7(2) . . . . ?
C1 C2 C7 C6 179.8(2) . . . . ?
C2 C3 C4 F1 177.6(3) . . . . ?
C2 C3 C4 C5 -0.4(4) . . . . ?
C3 C2 C7 C6 0.6(4) . . . . ?
C3 C4 C5 F2 -179.8(3) . . . . ?
C3 C4 C5 C6 1.1(5) . . . . ?
C4 C5 C6 C7 -0.9(4) . . . . ?
C5 C6 C7 C2 0.0(4) . . . . ?
C7 C2 C3 C4 -0.4(4) . . . . ?
C8 N1 C12 C11 0.8(3) . . . . ?
C8 C9 C10 C11 1.4(4) . . . . ?
C8 C9 C10 C13A -177.0(3) . . . . ?
C8 C9 C10 C13 -177.5(4) . . . . ?
C9 C10 C11 C12 -2.3(4) . . . . ?
C9 C10 C13A C14A 178.5(3) . . . . ?
C9 C10 C13 C14 6.6(7) . . . . ?
C10 C11 C12 N1 1.2(4) . . . . ?
C10 C13A C14A C15A -177.4(4) . . . . ?
C10 C13 C14 C15 180.0(4) . . . . ?
C11 C10 C13A C14A 0.5(6) . . . . ?
C11 C10 C13 C14 -172.5(4) . . . . ?
C12 N1 C8 C9 -1.7(3) . . . . ?
S1A C15A C16A C17A -1.7(8) . . . . ?
C13A C10 C11 C12 175.6(3) . . . . ?
C13A C14A C15A S1A 13.5(6) . . . . ?
C13A C14A C15A C16A -169.1(6) . . . . ?
C14A C15A C16A C17A -179.3(7) . . . . ?
C15A S1A C18A C17A -2.4(6) . . . . ?
C15A C16A C17A C18A -0.1(12) . . . . ?
C16A C17A C18A S1A 1.8(11) . . . . ?
C18A S1A C15A C14A -180.0(4) . . . . ?
C18A S1A C15A C16A 2.3(5) . . . . ?
S1 C15 C16 C17 -10.7(9) . . . . ?
C13 C10 C11 C12 177.0(3) . . . . ?
C13 C14 C15 S1 6.6(8) . . . . ?
C13 C14 C15 C16 177.4(7) . . . . ?
C14 C15 C16 C17 177.7(6) . . . . ?
C15 S1 C18 C17 1.4(9) . . . . ?
C15 C16 C17 C18 11.7(12) . . . . ?
C16 C17 C18 S1 -7.1(12) . . . . ?
C18 S1 C15 C14 177.4(6) . . . . ?
C18 S1 C15 C16 6.0(7) . . . . ?

loop_
_smtbx_masks_void_nr
_smtbx_masks_void_average_x
_smtbx_masks_void_average_y
_smtbx_masks_void_average_z
_smtbx_masks_void_volume
_smtbx_masks_void_count_electrons
_smtbx_masks_void_content
1 0.250 -0.000 0.250 119.9 38.7 '4 H2O'
2 0.750 0.666 0.750 119.9 38.7 '4 H2O'
